data_7708694
loop_
_publ_author_name
'Li, Qiuxia'
'Shi, Chao'
'Huang, Manli'
'Zhang, Xinghua'
'Sun, Fangxiang'
'Zheng, Ying'
'Yan, Hong'
'Yang, Chuluo'
'Yuan, Aihua'

_publ_section_title
;
 Three types of charged ligand-based neutral phosphorescent iridium(iii)
 complexes featuring nido-carborane: synthesis, structures, and solution
 processed organic light-emitting diode applications
;
_journal_name_full 'Dalton Transactions'
_journal_paper_doi 10.1039/D1DT02990H
_journal_year 2021
_chemical_formula_sum 'C39 H49 B9 Cl9 Ir N4'
_chemical_formula_weight 1182.38
_space_group_crystal_system triclinic
_space_group_IT_number 2
_space_group_name_Hall '-P 1'
_space_group_name_H-M_alt 'P -1'
_atom_sites_solution_hydrogens mixed
_audit_creation_method SHELXL-2016/6
_audit_update_record
;
2021-07-07 deposited with the CCDC.	2021-10-21 downloaded from the CCDC.
;
_cell_angle_alpha 97.7010(10)
_cell_angle_beta 91.0150(10)
_cell_angle_gamma 98.2510(10)
_cell_formula_units_Z 2
_cell_length_a 10.0398(7)
_cell_length_b 13.8768(9)
_cell_length_c 18.2289(12)
_cell_measurement_reflns_used 9622
_cell_measurement_temperature 296(2)
_cell_measurement_theta_max 27.41
_cell_measurement_theta_min 2.26
_cell_volume 2488.9(3)
_computing_structure_refinement 'SHELXL-2016/6 (Sheldrick, 2016)'
_computing_structure_solution 'SHELXT 2014/4 (Sheldrick, 2014)'
_diffrn_ambient_temperature 296(2)
_diffrn_measured_fraction_theta_full 0.984
_diffrn_measured_fraction_theta_max 0.984
_diffrn_measurement_device_type 'Bruker APEX-II CCD'
_diffrn_measurement_method '\f and \w scans'
_diffrn_radiation_type MoK\a
_diffrn_radiation_wavelength 0.71073
_diffrn_reflns_av_R_equivalents 0.0318
_diffrn_reflns_av_unetI/netI 0.0458
_diffrn_reflns_Laue_measured_fraction_full 0.984
_diffrn_reflns_Laue_measured_fraction_max 0.984
_diffrn_reflns_limit_h_max 11
_diffrn_reflns_limit_h_min -11
_diffrn_reflns_limit_k_max 16
_diffrn_reflns_limit_k_min -16
_diffrn_reflns_limit_l_max 21
_diffrn_reflns_limit_l_min -21
_diffrn_reflns_number 18608
_diffrn_reflns_point_group_measured_fraction_full 0.984
_diffrn_reflns_point_group_measured_fraction_max 0.984
_diffrn_reflns_theta_full 24.999
_diffrn_reflns_theta_max 24.999
_diffrn_reflns_theta_min 1.128
_exptl_absorpt_coefficient_mu 3.200
_exptl_crystal_colour RED
_exptl_crystal_density_diffrn 1.578
_exptl_crystal_description BLOCK
_exptl_crystal_F_000 1172
_exptl_crystal_size_max 0.220
_exptl_crystal_size_mid 0.180
_exptl_crystal_size_min 0.170
_refine_diff_density_max 1.376
_refine_diff_density_min -1.404
_refine_diff_density_rms 0.254
_refine_ls_extinction_method none
_refine_ls_goodness_of_fit_ref 1.145
_refine_ls_hydrogen_treatment mixed
_refine_ls_matrix_type full
_refine_ls_number_parameters 569
_refine_ls_number_reflns 8615
_refine_ls_number_restraints 750
_refine_ls_restrained_S_all 1.122
_refine_ls_R_factor_all 0.0451
_refine_ls_R_factor_gt 0.0388
_refine_ls_shift/su_max 0.001
_refine_ls_shift/su_mean 0.000
_refine_ls_structure_factor_coef Fsqd
_refine_ls_weighting_details 'w=1/[\s^2^(Fo^2^)+(0.0816P)^2^+6.3747P] where P=(Fo^2^+2Fc^2^)/3'
_refine_ls_weighting_scheme calc
_refine_ls_wR_factor_gt 0.1109
_refine_ls_wR_factor_ref 0.1332
_reflns_Friedel_coverage 0.000
_reflns_number_gt 7914
_reflns_number_total 8615
_reflns_threshold_expression 'I > 2\s(I)'
_cod_data_source_file d1dt02990h2.cif
_cod_data_source_block Ir1
_cod_database_code 7708694
_shelx_shelxl_version_number 2016/6
_shelx_space_group_comment
;
The symmetry employed for this shelxl refinement is uniquely defined
by the following loop, which should always be used as a source of
symmetry information in preference to the above space-group names.
They are only intended as comments.
;
_shelx_estimated_absorpt_t_min 0.062
_shelx_estimated_absorpt_t_max 0.085

loop_
_space_group_symop_operation_xyz
'x, y, z'
'-x, -y, -z'

loop_
_atom_site_label
_atom_site_type_symbol
_atom_site_fract_x
_atom_site_fract_y
_atom_site_fract_z
_atom_site_U_iso_or_equiv
_atom_site_adp_type
_atom_site_occupancy
_atom_site_site_symmetry_order
_atom_site_calc_flag
_atom_site_refinement_flags_posn
_atom_site_refinement_flags_adp
_atom_site_refinement_flags_occupancy
_atom_site_disorder_assembly
_atom_site_disorder_group
B1 B 0.7588(7) 1.0856(5) 0.3058(4) 0.0180(15) Uani 1 1 d . . . . .
H1 H 0.723507 1.063716 0.358758 0.022 Uiso 1 1 calc R U . . .
C3 C 0.6697(8) 0.7294(5) 0.5373(4) 0.0280(14) Uani 1 1 d . U . . .
B3 B 0.9710(7) 1.1722(5) 0.2214(5) 0.0239(17) Uani 1 1 d . . . . .
H3 H 1.076076 1.207011 0.218669 0.029 Uiso 1 1 calc R U . . .
B4 B 0.7097(7) 1.1904(5) 0.2743(4) 0.0178(15) Uani 1 1 d . . . . .
H4 H 0.640533 1.234382 0.304848 0.021 Uiso 1 1 calc R U . . .
B5 B 0.8588(8) 1.1571(6) 0.1437(5) 0.0242(17) Uani 1 1 d . . . . .
H5 H 0.859145 1.156182 0.083274 0.029 Uiso 1 1 calc R U . . .
B6 B 0.8787(8) 1.1910(5) 0.3033(5) 0.0245(17) Uani 1 1 d . . . . .
H6 H 0.924543 1.236095 0.354182 0.029 Uiso 1 1 calc R U . . .
B7 B 0.8433(8) 1.2435(5) 0.2243(5) 0.0247(17) Uani 1 1 d . . . . .
H7 H 0.863144 1.323505 0.224136 0.030 Uiso 1 1 calc R U . . .
B8 B 0.7742(7) 0.9961(5) 0.2246(4) 0.0141(14) Uani 1 1 d . . . . .
B9 B 0.9227(7) 1.0492(5) 0.1750(4) 0.0202(15) Uani 1 1 d . . . . .
H9 H 0.964257 0.998609 0.132800 0.024 Uiso 1 1 calc R U . . .
B10 B 0.9184(7) 1.0687(5) 0.2743(4) 0.0186(15) Uani 1 1 d . . . . .
H10 H 0.986936 1.034238 0.306856 0.022 Uiso 1 1 calc R U . . .
C011 C 0.7130(6) 1.1620(4) 0.1792(4) 0.0179(12) Uani 1 1 d . U . . .
H011 H 0.641119 1.159425 0.132443 0.022 Uiso 1 1 calc R U . . .
C012 C 0.2673(7) 0.4400(5) 0.2097(4) 0.0253(14) Uani 1 1 d . U . . .
C013 C 0.9221(7) 0.7514(5) 0.2409(4) 0.0237(12) Uani 1 1 d . U . . .
H013 H 0.898115 0.751003 0.289955 0.028 Uiso 1 1 calc R U . . .
C014 C 0.2875(7) 1.0389(5) 0.2301(4) 0.0231(13) Uani 1 1 d . U . . .
H014 H 0.216499 1.075337 0.231755 0.028 Uiso 1 1 calc R U . . .
C015 C 0.3490(8) 0.3633(5) 0.2274(5) 0.0326(16) Uani 1 1 d . U . . .
H01A H 0.290031 0.303859 0.232421 0.049 Uiso 1 1 calc R U . . .
H01B H 0.400003 0.386327 0.273012 0.049 Uiso 1 1 calc R U . . .
H01C H 0.409329 0.350662 0.188194 0.049 Uiso 1 1 calc R U . . .
C016 C 0.3631(7) 0.5366(5) 0.2059(4) 0.0208(12) Uani 1 1 d . U . . .
C018 C 0.2635(7) 0.9399(5) 0.2317(4) 0.0246(13) Uani 1 1 d . U . . .
H018 H 0.176146 0.907996 0.234703 0.029 Uiso 1 1 calc R U . . .
C019 C 0.8211(8) 0.8385(5) -0.0056(4) 0.0300(13) Uani 1 1 d . U . . .
H019 H 0.899181 0.820547 -0.026723 0.036 Uiso 1 1 calc R U . . .
C01A C 0.6131(8) 0.8982(6) -0.0155(4) 0.0311(15) Uani 1 1 d . U . . .
H01D H 0.547601 0.919278 -0.043658 0.037 Uiso 1 1 calc R U . . .
C01D C 0.7283(8) 0.8724(6) -0.0476(4) 0.0336(15) Uani 1 1 d . U . . .
H01E H 0.742866 0.878029 -0.097209 0.040 Uiso 1 1 calc R U . . .
C01E C 1.0006(7) 0.7514(5) 0.0957(4) 0.0285(13) Uani 1 1 d . U . . .
H01F H 1.027644 0.751899 0.047185 0.034 Uiso 1 1 calc R U . . .
C00F C 0.8411(7) 0.7924(5) 0.1919(4) 0.0202(11) Uani 1 1 d . U . . .
C01F C 1.0738(7) 0.7120(5) 0.1453(4) 0.0310(14) Uani 1 1 d . U . . .
H01G H 1.150189 0.685006 0.130432 0.037 Uiso 1 1 calc R U . . .
C00G C 0.6698(7) 0.7596(5) 0.4605(4) 0.0207(12) Uani 1 1 d . U . . .
C01G C 0.7484(13) 0.4189(8) 0.0939(5) 0.064(3) Uani 1 1 d . . . . .
H01H H 0.780549 0.375130 0.125967 0.077 Uiso 1 1 calc R U . . .
C00H C 0.5920(7) 0.7054(5) 0.4005(4) 0.0211(12) Uani 1 1 d . U . . .
H00H H 0.537768 0.647435 0.407495 0.025 Uiso 1 1 calc R U . . .
C00I C 0.5930(6) 0.7346(4) 0.3319(3) 0.0156(11) Uani 1 1 d . U . . .
C00J C 0.4786(7) 0.6594(5) 0.1400(4) 0.0211(12) Uani 1 1 d . U . . .
H00J H 0.494581 0.683297 0.095215 0.025 Uiso 1 1 calc R U . . .
C00K C 0.4189(6) 1.0847(5) 0.2260(4) 0.0194(12) Uani 1 1 d . U . . .
H00K H 0.435603 1.152080 0.224619 0.023 Uiso 1 1 calc R U . . .
C01K C 0.1666(8) 0.4550(6) 0.2710(5) 0.0414(19) Uani 1 1 d . U . . .
H01I H 0.116366 0.392623 0.277586 0.062 Uiso 1 1 calc R U . . .
H01J H 0.105883 0.497653 0.257377 0.062 Uiso 1 1 calc R U . . .
H01K H 0.214418 0.484038 0.316524 0.062 Uiso 1 1 calc R U . . .
C00L C 0.7477(7) 0.8450(5) 0.4445(4) 0.0211(12) Uani 1 1 d . U . . .
H00L H 0.801700 0.884777 0.481979 0.025 Uiso 1 1 calc R U . . .
C01L C 0.1879(9) 0.4031(6) 0.1368(5) 0.047(2) Uani 1 1 d . U . . .
H01L H 0.249218 0.395705 0.097331 0.070 Uiso 1 1 calc R U . . .
H01M H 0.129973 0.449641 0.126998 0.070 Uiso 1 1 calc R U . . .
H01N H 0.134453 0.340792 0.140175 0.070 Uiso 1 1 calc R U . . .
C00M C 0.5236(6) 1.0324(4) 0.2241(3) 0.0164(11) Uani 1 1 d . U . . .
C01M C 0.6068(12) 0.6216(7) 0.5365(5) 0.055(2) Uani 1 1 d . U . . .
H01O H 0.658753 0.579614 0.506573 0.082 Uiso 1 1 calc R U . . .
H01P H 0.516134 0.612091 0.516304 0.082 Uiso 1 1 calc R U . . .
H01Q H 0.606024 0.605634 0.586171 0.082 Uiso 1 1 calc R U . . .
C00N C 0.7467(7) 0.8715(5) 0.3755(4) 0.0208(12) Uani 1 1 d . U . . .
H00N H 0.802188 0.928349 0.367182 0.025 Uiso 1 1 calc R U . . .
C2N C 0.8293(9) 0.4534(7) 0.3728(5) 0.048(2) Uani 1 1 d . . . . .
H2N H 0.874273 0.408707 0.338763 0.057 Uiso 1 1 calc R U . . .
C00O C 0.6667(6) 1.0737(4) 0.2236(3) 0.0159(11) Uani 1 1 d . U . . .
C1O C 0.7607(11) 0.1565(8) 0.5382(6) 0.062(3) Uani 1 1 d . . . . .
H1O H 0.762728 0.167754 0.486246 0.074 Uiso 1 1 calc R U . . .
C01P C 0.5834(12) 0.7902(8) 0.5855(6) 0.063(2) Uani 1 1 d . U . . .
H01R H 0.578740 0.769168 0.633596 0.094 Uiso 1 1 calc R U . . .
H01S H 0.494415 0.782002 0.563277 0.094 Uiso 1 1 calc R U . . .
H01T H 0.622191 0.858264 0.590389 0.094 Uiso 1 1 calc R U . . .
C00Q C 0.4288(6) 0.5894(5) 0.2700(4) 0.0203(12) Uani 1 1 d . U . . .
H00Q H 0.412716 0.567150 0.315401 0.024 Uiso 1 1 calc R U . . .
C01Q C 0.8117(11) 0.7413(8) 0.5699(6) 0.060(2) Uani 1 1 d . U . . .
H01U H 0.849157 0.809719 0.577239 0.091 Uiso 1 1 calc R U . . .
H01V H 0.865948 0.705491 0.536540 0.091 Uiso 1 1 calc R U . . .
H01W H 0.810206 0.716379 0.616555 0.091 Uiso 1 1 calc R U . . .
C00R C 0.5179(6) 0.6748(4) 0.2669(4) 0.0172(11) Uani 1 1 d . U . . .
C00S C 0.3894(7) 0.5736(5) 0.1405(4) 0.0239(13) Uani 1 1 d . U . . .
H00S H 0.347213 0.540879 0.096462 0.029 Uiso 1 1 calc R U . . .
C00T C 0.3714(6) 0.8881(5) 0.2287(4) 0.0212(12) Uani 1 1 d . U . . .
H00T H 0.354712 0.820607 0.229784 0.025 Uiso 1 1 calc R U . . .
C00U C 1.0334(7) 0.7127(5) 0.2179(4) 0.0285(14) Uani 1 1 d . U . . .
H00U H 1.083637 0.686138 0.251311 0.034 Uiso 1 1 calc R U . . .
C00V C 0.5958(7) 0.8924(5) 0.0586(4) 0.0228(12) Uani 1 1 d . U . . .
H00V H 0.518949 0.911769 0.080297 0.027 Uiso 1 1 calc R U . . .
C00W C 0.7988(7) 0.8306(5) 0.0690(4) 0.0225(12) Uani 1 1 d . U . . .
C00Y C 0.8847(7) 0.7909(5) 0.1186(4) 0.0224(12) Uani 1 1 d . U . . .
Cl1 Cl 0.8967(3) 0.0986(3) 0.5612(3) 0.138(2) Uani 1 1 d . . . . .
Cl02 Cl 0.6110(3) 0.08141(19) 0.5551(2) 0.0764(9) Uani 1 1 d . . . . .
Cl2 Cl 0.8610(4) 0.4268(4) 0.02419(18) 0.1100(15) Uani 1 1 d . . . . .
Cl03 Cl 0.7670(3) 0.26853(19) 0.59775(18) 0.0702(8) Uani 1 1 d . . . . .
Cl3 Cl 0.7522(4) 0.5300(3) 0.1477(3) 0.1276(19) Uani 1 1 d . . . . .
Cl04 Cl 0.6730(3) 0.4640(2) 0.3334(2) 0.0754(9) Uani 1 1 d . . . . .
Cl4 Cl 0.5903(4) 0.3644(3) 0.06170(17) 0.1019(14) Uani 1 1 d . . . . .
Cl05 Cl 0.9295(3) 0.5701(2) 0.38782(18) 0.0786(9) Uani 1 1 d . . . . .
Cl06 Cl 0.8060(4) 0.4059(2) 0.45675(19) 0.0792(9) Uani 1 1 d . . . . .
Ir01 Ir 0.67238(2) 0.85120(2) 0.21150(2) 0.01201(10) Uani 1 1 d . . . . .
N00B N 0.6696(5) 0.8195(4) 0.3186(3) 0.0159(11) Uani 1 1 d . . . . .
N00C N 0.5013(5) 0.9316(4) 0.2242(3) 0.0162(11) Uani 1 1 d . . . . .
N00D N 0.6856(5) 0.8601(3) 0.1004(3) 0.0169(11) Uani 1 1 d . . . . .
N00E N 0.5427(5) 0.7095(4) 0.2017(3) 0.0161(11) Uani 1 1 d . . . . .
H103 H 0.826(7) 1.046(5) 0.139(4) 0.012(16) Uiso 1 1 d . . . . .

loop_
_atom_site_aniso_label
_atom_site_aniso_U_11
_atom_site_aniso_U_22
_atom_site_aniso_U_33
_atom_site_aniso_U_23
_atom_site_aniso_U_13
_atom_site_aniso_U_12
B1 0.019(4) 0.015(3) 0.021(4) 0.002(3) -0.004(3) 0.005(3)
C3 0.033(3) 0.031(3) 0.019(3) 0.008(2) 0.002(3) -0.001(3)
B3 0.011(3) 0.016(3) 0.045(5) 0.010(3) -0.002(3) -0.002(3)
B4 0.017(4) 0.013(3) 0.022(4) -0.002(3) -0.006(3) 0.002(3)
B5 0.019(4) 0.023(4) 0.034(5) 0.014(3) 0.004(3) 0.005(3)
B6 0.022(4) 0.013(3) 0.036(5) -0.001(3) -0.011(3) -0.001(3)
B7 0.022(4) 0.014(3) 0.037(5) 0.006(3) -0.007(3) -0.003(3)
B8 0.012(3) 0.011(3) 0.020(4) 0.004(3) 0.002(3) 0.002(3)
B9 0.015(4) 0.019(3) 0.028(4) 0.010(3) 0.005(3) -0.002(3)
B10 0.015(4) 0.013(3) 0.027(4) 0.005(3) -0.004(3) 0.000(3)
C011 0.017(3) 0.015(3) 0.023(3) 0.006(2) -0.002(2) 0.002(2)
C012 0.021(3) 0.019(3) 0.034(3) 0.006(2) -0.007(3) -0.007(2)
C013 0.023(3) 0.023(2) 0.025(3) 0.004(2) -0.001(2) 0.004(2)
C014 0.015(3) 0.029(3) 0.025(3) 0.004(2) 0.000(2) 0.004(2)
C015 0.029(4) 0.020(3) 0.047(4) 0.010(3) -0.001(3) -0.007(3)
C016 0.019(3) 0.016(2) 0.026(3) 0.004(2) -0.003(2) -0.002(2)
C018 0.013(3) 0.030(3) 0.030(3) 0.007(3) 0.001(2) -0.001(2)
C019 0.032(3) 0.035(3) 0.024(3) 0.003(2) 0.006(2) 0.007(2)
C01A 0.039(3) 0.036(3) 0.021(3) 0.009(3) -0.003(3) 0.012(3)
C01D 0.042(3) 0.039(3) 0.021(3) 0.005(3) 0.002(3) 0.010(3)
C01E 0.024(3) 0.032(3) 0.030(3) -0.001(2) 0.004(2) 0.007(2)
C00F 0.019(2) 0.017(2) 0.024(2) 0.004(2) 0.000(2) 0.003(2)
C01F 0.022(3) 0.032(3) 0.040(3) 0.000(3) 0.000(3) 0.013(2)
C00G 0.022(3) 0.022(2) 0.018(3) 0.002(2) 0.001(2) 0.003(2)
C01G 0.101(9) 0.053(6) 0.034(5) 0.006(4) -0.007(5) 0.000(6)
C00H 0.023(3) 0.020(2) 0.020(3) 0.007(2) 0.004(2) 0.000(2)
C00I 0.016(2) 0.014(2) 0.017(2) 0.0023(19) 0.001(2) 0.0027(19)
C00J 0.024(3) 0.018(2) 0.020(3) 0.006(2) -0.004(2) -0.005(2)
C00K 0.017(3) 0.019(2) 0.022(3) 0.002(2) -0.001(2) 0.002(2)
C01K 0.034(4) 0.030(4) 0.055(5) 0.005(3) 0.012(4) -0.013(3)
C00L 0.024(3) 0.020(3) 0.020(3) 0.002(2) -0.005(2) 0.005(2)
C01L 0.050(5) 0.037(4) 0.047(5) 0.021(3) -0.020(4) -0.026(4)
C00M 0.016(2) 0.017(2) 0.016(2) 0.004(2) -0.002(2) 0.001(2)
C01M 0.085(6) 0.047(4) 0.031(4) 0.017(4) -0.003(4) -0.010(4)
C00N 0.022(3) 0.017(2) 0.022(3) 0.004(2) -0.002(2) -0.002(2)
C2N 0.043(5) 0.044(5) 0.053(6) -0.008(4) -0.003(4) 0.009(4)
C00O 0.015(2) 0.015(2) 0.018(3) 0.003(2) -0.003(2) 0.000(2)
C1O 0.052(6) 0.061(6) 0.065(7) -0.011(5) -0.008(5) 0.001(5)
C01P 0.085(6) 0.068(5) 0.040(5) 0.011(4) 0.022(4) 0.018(5)
C00Q 0.020(2) 0.018(2) 0.022(3) 0.007(2) -0.002(2) -0.003(2)
C01Q 0.060(4) 0.074(4) 0.047(4) 0.029(3) -0.005(3) -0.004(4)
C00R 0.017(2) 0.014(2) 0.021(2) 0.0029(19) -0.001(2) 0.0015(19)
C00S 0.025(3) 0.019(3) 0.024(3) 0.001(2) -0.007(2) -0.007(2)
C00T 0.014(2) 0.022(2) 0.026(3) 0.006(2) 0.001(2) -0.002(2)
C00U 0.027(3) 0.026(3) 0.035(3) 0.005(2) -0.007(3) 0.010(2)
C00V 0.026(3) 0.022(2) 0.021(3) 0.003(2) -0.004(2) 0.006(2)
C00W 0.023(2) 0.024(2) 0.019(2) 0.001(2) 0.002(2) 0.003(2)
C00Y 0.023(2) 0.021(2) 0.024(3) 0.003(2) 0.000(2) 0.005(2)
Cl1 0.0412(17) 0.118(3) 0.238(6) -0.060(3) -0.027(2) 0.0316(19)
Cl02 0.0408(14) 0.0469(14) 0.133(3) -0.0041(15) -0.0189(16) -0.0027(11)
Cl2 0.070(2) 0.213(5) 0.0486(17) -0.012(2) 0.0013(15) 0.056(3)
Cl03 0.0688(18) 0.0468(14) 0.086(2) -0.0065(13) -0.0126(15) -0.0078(12)
Cl3 0.088(3) 0.099(3) 0.168(4) -0.076(3) 0.021(3) 0.007(2)
Cl04 0.0554(16) 0.0586(15) 0.108(2) -0.0139(15) -0.0254(16) 0.0205(13)
Cl4 0.113(3) 0.120(3) 0.0498(17) 0.0066(17) -0.0077(17) -0.055(2)
Cl05 0.0655(18) 0.0746(18) 0.080(2) -0.0121(15) 0.0168(15) -0.0214(15)
Cl06 0.098(2) 0.0718(18) 0.079(2) 0.0235(15) 0.0160(17) 0.0386(17)
Ir01 0.01092(15) 0.01103(14) 0.01358(15) 0.00360(9) -0.00198(9) -0.00149(9)
N00B 0.014(3) 0.015(2) 0.019(3) 0.003(2) -0.002(2) 0.003(2)
N00C 0.013(3) 0.018(3) 0.018(3) 0.005(2) -0.002(2) 0.000(2)
N00D 0.021(3) 0.009(2) 0.019(3) -0.002(2) -0.003(2) 0.000(2)
N00E 0.020(3) 0.014(2) 0.014(3) 0.005(2) -0.004(2) -0.004(2)

loop_
_atom_type_symbol
_atom_type_description
_atom_type_scat_dispersion_real
_atom_type_scat_dispersion_imag
_atom_type_scat_source
C C 0.0033 0.0016 'International Tables Vol C Tables 4.2.6.8 and 6.1.1.4'
H H 0.0000 0.0000 'International Tables Vol C Tables 4.2.6.8 and 6.1.1.4'
B B 0.0013 0.0007 'International Tables Vol C Tables 4.2.6.8 and 6.1.1.4'
N N 0.0061 0.0033 'International Tables Vol C Tables 4.2.6.8 and 6.1.1.4'
Cl Cl 0.1484 0.1585 'International Tables Vol C Tables 4.2.6.8 and 6.1.1.4'
Ir Ir -1.4442 7.9887 'International Tables Vol C Tables 4.2.6.8 and 6.1.1.4'

loop_
_geom_angle_atom_site_label_1
_geom_angle_atom_site_label_2
_geom_angle_atom_site_label_3
_geom_angle
_geom_angle_site_symmetry_1
_geom_angle_site_symmetry_3
_geom_angle_publ_flag
C00O B1 B10 101.5(5) . . ?
C00O B1 B4 60.1(4) . . ?
B10 B1 B4 109.9(5) . . ?
C00O B1 B6 104.1(5) . . ?
B10 B1 B6 62.2(4) . . ?
B4 B1 B6 60.2(4) . . ?
C00O B1 B8 54.7(4) . . ?
B10 B1 B8 60.3(4) . . ?
B4 B1 B8 107.5(5) . . ?
B6 B1 B8 109.4(5) . . ?
C00O B1 H1 127.4 . . ?
B10 B1 H1 121.9 . . ?
B4 B1 H1 120.2 . . ?
B6 B1 H1 121.1 . . ?
B8 B1 H1 122.4 . . ?
C01Q C3 C01P 111.2(8) . . ?
C01Q C3 C00G 110.8(6) . . ?
C01P C3 C00G 108.8(7) . . ?
C01Q C3 C01M 107.8(7) . . ?
C01P C3 C01M 106.3(8) . . ?
C00G C3 C01M 111.8(6) . . ?
B7 B3 B5 61.8(4) . . ?
B7 B3 B6 59.9(5) . . ?
B5 B3 B6 108.8(5) . . ?
B7 B3 B9 113.8(5) . . ?
B5 B3 B9 63.1(4) . . ?
B6 B3 B9 110.1(5) . . ?
B7 B3 B10 107.8(5) . . ?
B5 B3 B10 107.0(5) . . ?
B6 B3 B10 59.7(4) . . ?
B9 B3 B10 58.9(4) . . ?
B7 B3 H3 119.6 . . ?
B5 B3 H3 120.8 . . ?
B6 B3 H3 121.5 . . ?
B9 B3 H3 118.5 . . ?
B10 B3 H3 123.8 . . ?
C011 B4 C00O 54.0(3) . . ?
C011 B4 B1 102.6(5) . . ?
C00O B4 B1 58.8(4) . . ?
C011 B4 B7 59.0(4) . . ?
C00O B4 B7 102.5(5) . . ?
B1 B4 B7 107.7(5) . . ?
C011 B4 B6 103.0(5) . . ?
C00O B4 B6 103.0(5) . . ?
B1 B4 B6 59.9(4) . . ?
B7 B4 B6 59.5(4) . . ?
C011 B4 H4 126.2 . . ?
C00O B4 H4 126.4 . . ?
B1 B4 H4 122.2 . . ?
B7 B4 H4 122.4 . . ?
B6 B4 H4 123.8 . . ?
C011 B5 B3 104.1(6) . . ?
C011 B5 B7 60.3(4) . . ?
B3 B5 B7 58.0(4) . . ?
C011 B5 B9 106.6(5) . . ?
B3 B5 B9 59.3(4) . . ?
B7 B5 B9 107.6(5) . . ?
C011 B5 H5 114.5 . . ?
B3 B5 H5 140.6 . . ?
B7 B5 H5 137.8 . . ?
B9 B5 H5 113.4 . . ?
C011 B5 H103 87(3) . . ?
B3 B5 H103 95(2) . . ?
B7 B5 H103 125(3) . . ?
B9 B5 H103 38(2) . . ?
H5 B5 H103 94.4 . . ?
B7 B6 B1 108.3(5) . . ?
B7 B6 B4 60.2(4) . . ?
B1 B6 B4 59.9(4) . . ?
B7 B6 B3 58.5(5) . . ?
B1 B6 B3 108.1(5) . . ?
B4 B6 B3 106.6(5) . . ?
B7 B6 B10 108.6(6) . . ?
B1 B6 B10 58.6(4) . . ?
B4 B6 B10 106.9(5) . . ?
B3 B6 B10 62.2(4) . . ?
B7 B6 H6 121.7 . . ?
B1 B6 H6 121.9 . . ?
B4 B6 H6 122.6 . . ?
B3 B6 H6 121.8 . . ?
B10 B6 H6 121.5 . . ?
C011 B7 B3 101.5(5) . . ?
C011 B7 B6 104.0(5) . . ?
B3 B7 B6 61.6(5) . . ?
C011 B7 B4 59.5(4) . . ?
B3 B7 B4 109.2(5) . . ?
B6 B7 B4 60.4(4) . . ?
C011 B7 B5 54.8(4) . . ?
B3 B7 B5 60.2(5) . . ?
B6 B7 B5 108.9(5) . . ?
B4 B7 B5 106.8(5) . . ?
C011 B7 H7 127.3 . . ?
B3 B7 H7 122.2 . . ?
B6 B7 H7 121.2 . . ?
B4 B7 H7 120.8 . . ?
B5 B7 H7 122.6 . . ?
C00O B8 B10 103.3(5) . . ?
C00O B8 B1 59.5(4) . . ?
B10 B8 B1 57.8(4) . . ?
C00O B8 B9 105.2(5) . . ?
B10 B8 B9 58.6(4) . . ?
B1 B8 B9 106.0(5) . . ?
C00O B8 Ir01 110.2(4) . . ?
B10 B8 Ir01 139.2(4) . . ?
B1 B8 Ir01 123.0(4) . . ?
B9 B8 Ir01 129.2(4) . . ?
B10 B9 B3 62.2(4) . . ?
B10 B9 B5 105.4(5) . . ?
B3 B9 B5 57.7(4) . . ?
B10 B9 B8 58.6(4) . . ?
B3 B9 B8 105.7(5) . . ?
B5 B9 B8 100.8(5) . . ?
B10 B9 H9 136.7 . . ?
B3 B9 H9 137.0 . . ?
B5 B9 H9 117.2 . . ?
B8 B9 H9 116.7 . . ?
B10 B9 H103 120(3) . . ?
B3 B9 H103 109(3) . . ?
B5 B9 H103 54(3) . . ?
B8 B9 H103 71(3) . . ?
H9 B9 H103 92.0 . . ?
B1 B10 B9 112.7(5) . . ?
B1 B10 B8 62.0(4) . . ?
B9 B10 B8 62.7(4) . . ?
B1 B10 B6 59.3(4) . . ?
B9 B10 B6 108.7(5) . . ?
B8 B10 B6 108.5(5) . . ?
B1 B10 B3 105.4(5) . . ?
B9 B10 B3 58.9(4) . . ?
B8 B10 B3 106.3(5) . . ?
B6 B10 B3 58.1(4) . . ?
B1 B10 H10 120.6 . . ?
B9 B10 H10 119.1 . . ?
B8 B10 H10 120.6 . . ?
B6 B10 H10 122.4 . . ?
B3 B10 H10 125.0 . . ?
C00O C011 B5 112.9(5) . . ?
C00O C011 B7 112.1(5) . . ?
B5 C011 B7 64.9(5) . . ?
C00O C011 B4 63.6(4) . . ?
B5 C011 B4 117.1(5) . . ?
B7 C011 B4 61.6(4) . . ?
C00O C011 H011 109.2 . . ?
B5 C011 H011 106.3 . . ?
B7 C011 H011 137.7 . . ?
B4 C011 H011 135.3 . . ?
C015 C012 C01L 109.0(6) . . ?
C015 C012 C01K 108.5(6) . . ?
C01L C012 C01K 108.2(7) . . ?
C015 C012 C016 108.7(5) . . ?
C01L C012 C016 112.0(6) . . ?
C01K C012 C016 110.4(6) . . ?
C00U C013 C00F 121.6(7) . . ?
C00U C013 H013 119.2 . . ?
C00F C013 H013 119.2 . . ?
C018 C014 C00K 119.4(6) . . ?
C018 C014 H014 120.3 . . ?
C00K C014 H014 120.3 . . ?
C012 C015 H01A 109.5 . . ?
C012 C015 H01B 109.5 . . ?
H01A C015 H01B 109.5 . . ?
C012 C015 H01C 109.5 . . ?
H01A C015 H01C 109.5 . . ?
H01B C015 H01C 109.5 . . ?
C00S C016 C00Q 117.1(6) . . ?
C00S C016 C012 122.6(6) . . ?
C00Q C016 C012 120.3(6) . . ?
C014 C018 C00T 118.7(6) . . ?
C014 C018 H018 120.6 . . ?
C00T C018 H018 120.6 . . ?
C01D C019 C00W 120.1(7) . . ?
C01D C019 H019 119.9 . . ?
C00W C019 H019 119.9 . . ?
C01D C01A C00V 119.4(7) . . ?
C01D C01A H01D 120.3 . . ?
C00V C01A H01D 120.3 . . ?
C019 C01D C01A 119.2(7) . . ?
C019 C01D H01E 120.4 . . ?
C01A C01D H01E 120.4 . . ?
C01F C01E C00Y 119.6(7) . . ?
C01F C01E H01F 120.2 . . ?
C00Y C01E H01F 120.2 . . ?
C00Y C00F C013 115.8(6) . . ?
C00Y C00F Ir01 114.8(5) . . ?
C013 C00F Ir01 129.3(5) . . ?
C01E C01F C00U 119.7(7) . . ?
C01E C01F H01G 120.1 . . ?
C00U C01F H01G 120.1 . . ?
C00L C00G C00H 114.6(6) . . ?
C00L C00G C3 122.0(6) . . ?
C00H C00G C3 123.4(6) . . ?
Cl3 C01G Cl4 114.1(7) . . ?
Cl3 C01G Cl2 111.1(7) . . ?
Cl4 C01G Cl2 112.5(6) . . ?
Cl3 C01G H01H 106.2 . . ?
Cl4 C01G H01H 106.2 . . ?
Cl2 C01G H01H 106.2 . . ?
C00I C00H C00G 122.3(6) . . ?
C00I C00H H00H 118.8 . . ?
C00G C00H H00H 118.8 . . ?
C00H C00I N00B 121.3(6) . . ?
C00H C00I C00R 122.8(6) . . ?
N00B C00I C00R 115.8(5) . . ?
N00E C00J C00S 122.6(6) . . ?
N00E C00J H00J 118.7 . . ?
C00S C00J H00J 118.7 . . ?
C00M C00K C014 120.9(6) . . ?
C00M C00K H00K 119.6 . . ?
C014 C00K H00K 119.6 . . ?
C012 C01K H01I 109.5 . . ?
C012 C01K H01J 109.5 . . ?
H01I C01K H01J 109.5 . . ?
C012 C01K H01K 109.5 . . ?
H01I C01K H01K 109.5 . . ?
H01J C01K H01K 109.5 . . ?
C00N C00L C00G 121.5(6) . . ?
C00N C00L H00L 119.3 . . ?
C00G C00L H00L 119.3 . . ?
C012 C01L H01L 109.5 . . ?
C012 C01L H01M 109.5 . . ?
H01L C01L H01M 109.5 . . ?
C012 C01L H01N 109.5 . . ?
H01L C01L H01N 109.5 . . ?
H01M C01L H01N 109.5 . . ?
C00K C00M N00C 120.8(6) . . ?
C00K C00M C00O 125.6(6) . . ?
N00C C00M C00O 113.7(5) . . ?
C3 C01M H01O 109.5 . . ?
C3 C01M H01P 109.5 . . ?
H01O C01M H01P 109.5 . . ?
C3 C01M H01Q 109.5 . . ?
H01O C01M H01Q 109.5 . . ?
H01P C01M H01Q 109.5 . . ?
N00B C00N C00L 123.2(6) . . ?
N00B C00N H00N 118.4 . . ?
C00L C00N H00N 118.4 . . ?
Cl04 C2N Cl06 109.6(6) . . ?
Cl04 C2N Cl05 109.4(5) . . ?
Cl06 C2N Cl05 110.2(5) . . ?
Cl04 C2N H2N 109.2 . . ?
Cl06 C2N H2N 109.2 . . ?
Cl05 C2N H2N 109.2 . . ?
C00M C00O C011 120.4(5) . . ?
C00M C00O B8 116.4(5) . . ?
C011 C00O B8 114.2(5) . . ?
C00M C00O B1 116.9(5) . . ?
C011 C00O B1 111.2(5) . . ?
B8 C00O B1 65.8(4) . . ?
C00M C00O B4 114.8(5) . . ?
C011 C00O B4 62.4(4) . . ?
B8 C00O B4 117.9(5) . . ?
B1 C00O B4 61.1(4) . . ?
Cl1 C1O Cl02 108.1(7) . . ?
Cl1 C1O Cl03 108.9(6) . . ?
Cl02 C1O Cl03 107.3(6) . . ?
Cl1 C1O H1O 110.8 . . ?
Cl02 C1O H1O 110.8 . . ?
Cl03 C1O H1O 110.8 . . ?
C3 C01P H01R 109.5 . . ?
C3 C01P H01S 109.5 . . ?
H01R C01P H01S 109.5 . . ?
C3 C01P H01T 109.5 . . ?
H01R C01P H01T 109.5 . . ?
H01S C01P H01T 109.5 . . ?
C00R C00Q C016 120.8(6) . . ?
C00R C00Q H00Q 119.6 . . ?
C016 C00Q H00Q 119.6 . . ?
C3 C01Q H01U 109.5 . . ?
C3 C01Q H01V 109.5 . . ?
H01U C01Q H01V 109.5 . . ?
C3 C01Q H01W 109.5 . . ?
H01U C01Q H01W 109.5 . . ?
H01V C01Q H01W 109.5 . . ?
N00E C00R C00Q 121.0(6) . . ?
N00E C00R C00I 114.7(5) . . ?
C00Q C00R C00I 124.3(6) . . ?
C016 C00S C00J 120.2(6) . . ?
C016 C00S H00S 119.9 . . ?
C00J C00S H00S 119.9 . . ?
N00C C00T C018 122.9(6) . . ?
N00C C00T H00T 118.6 . . ?
C018 C00T H00T 118.6 . . ?
C013 C00U C01F 121.3(7) . . ?
C013 C00U H00U 119.3 . . ?
C01F C00U H00U 119.3 . . ?
N00D C00V C01A 122.1(7) . . ?
N00D C00V H00V 118.9 . . ?
C01A C00V H00V 118.9 . . ?
N00D C00W C019 119.6(6) . . ?
N00D C00W C00Y 114.5(6) . . ?
C019 C00W C00Y 125.8(6) . . ?
C01E C00Y C00F 121.9(6) . . ?
C01E C00Y C00W 123.1(6) . . ?
C00F C00Y C00W 115.0(6) . . ?
C00F Ir01 N00D 80.5(2) . . ?
C00F Ir01 N00B 92.1(2) . . ?
N00D Ir01 N00B 170.32(19) . . ?
C00F Ir01 B8 93.3(3) . . ?
N00D Ir01 B8 84.4(2) . . ?
N00B Ir01 B8 102.3(2) . . ?
C00F Ir01 N00C 171.9(2) . . ?
N00D Ir01 N00C 94.0(2) . . ?
N00B Ir01 N00C 94.0(2) . . ?
B8 Ir01 N00C 80.2(2) . . ?
C00F Ir01 N00E 94.3(2) . . ?
N00D Ir01 N00E 97.30(19) . . ?
N00B Ir01 N00E 76.99(19) . . ?
B8 Ir01 N00E 172.4(2) . . ?
N00C Ir01 N00E 92.27(19) . . ?
C00N N00B C00I 117.0(5) . . ?
C00N N00B Ir01 125.0(4) . . ?
C00I N00B Ir01 117.8(4) . . ?
C00T N00C C00M 117.4(5) . . ?
C00T N00C Ir01 124.0(4) . . ?
C00M N00C Ir01 118.6(4) . . ?
C00V N00D C00W 119.5(6) . . ?
C00V N00D Ir01 125.5(5) . . ?
C00W N00D Ir01 115.0(4) . . ?
C00J N00E C00R 118.4(5) . . ?
C00J N00E Ir01 126.8(4) . . ?
C00R N00E Ir01 114.5(4) . . ?

loop_
_geom_bond_atom_site_label_1
_geom_bond_atom_site_label_2
_geom_bond_distance
_geom_bond_site_symmetry_2
_geom_bond_publ_flag
B1 C00O 1.724(9) . ?
B1 B10 1.748(11) . ?
B1 B4 1.763(9) . ?
B1 B6 1.762(10) . ?
B1 B8 1.825(10) . ?
B1 H1 1.1000 . ?
C3 C01Q 1.513(12) . ?
C3 C01P 1.508(12) . ?
C3 C00G 1.515(9) . ?
C3 C01M 1.536(11) . ?
B3 B7 1.725(11) . ?
B3 B5 1.765(11) . ?
B3 B6 1.781(12) . ?
B3 B9 1.796(10) . ?
B3 B10 1.856(10) . ?
B3 H3 1.1000 . ?
B4 C011 1.728(10) . ?
B4 C00O 1.746(9) . ?
B4 B7 1.764(11) . ?
B4 B6 1.767(10) . ?
B4 H4 1.1000 . ?
B5 C011 1.617(10) . ?
B5 B7 1.792(12) . ?
B5 B9 1.863(10) . ?
B5 H5 1.1000 . ?
B5 H103 1.52(6) . ?
B6 B7 1.751(11) . ?
B6 B10 1.812(10) . ?
B6 H6 1.1000 . ?
B7 C011 1.719(9) . ?
B7 H7 1.1000 . ?
B8 C00O 1.632(9) . ?
B8 B10 1.795(10) . ?
B8 B9 1.869(10) . ?
B8 Ir01 2.102(7) . ?
B9 B10 1.795(11) . ?
B9 H9 1.1000 . ?
B9 H103 1.15(7) . ?
B10 H10 1.1000 . ?
C011 C00O 1.578(8) . ?
C011 H011 1.1000 . ?
C012 C015 1.497(10) . ?
C012 C01L 1.526(10) . ?
C012 C01K 1.534(11) . ?
C012 C016 1.544(9) . ?
C013 C00U 1.357(10) . ?
C013 C00F 1.424(9) . ?
C013 H013 0.9300 . ?
C014 C018 1.364(10) . ?
C014 C00K 1.388(9) . ?
C014 H014 0.9300 . ?
C015 H01A 0.9600 . ?
C015 H01B 0.9600 . ?
C015 H01C 0.9600 . ?
C016 C00S 1.376(10) . ?
C016 C00Q 1.393(9) . ?
C018 C00T 1.382(9) . ?
C018 H018 0.9300 . ?
C019 C01D 1.370(11) . ?
C019 C00W 1.398(10) . ?
C019 H019 0.9300 . ?
C01A C01D 1.376(11) . ?
C01A C00V 1.378(10) . ?
C01A H01D 0.9300 . ?
C01D H01E 0.9300 . ?
C01E C01F 1.371(10) . ?
C01E C00Y 1.403(10) . ?
C01E H01F 0.9300 . ?
C00F C00Y 1.413(10) . ?
C00F Ir01 2.000(7) . ?
C01F C00U 1.390(11) . ?
C01F H01G 0.9300 . ?
C00G C00L 1.391(9) . ?
C00G C00H 1.398(9) . ?
C01G Cl3 1.707(11) . ?
C01G Cl4 1.715(12) . ?
C01G Cl2 1.719(12) . ?
C01G H01H 0.9800 . ?
C00H C00I 1.365(9) . ?
C00H H00H 0.9300 . ?
C00I N00B 1.365(8) . ?
C00I C00R 1.478(8) . ?
C00J N00E 1.340(8) . ?
C00J C00S 1.385(9) . ?
C00J H00J 0.9300 . ?
C00K C00M 1.358(9) . ?
C00K H00K 0.9300 . ?
C01K H01I 0.9600 . ?
C01K H01J 0.9600 . ?
C01K H01K 0.9600 . ?
C00L C00N 1.358(9) . ?
C00L H00L 0.9300 . ?
C01L H01L 0.9600 . ?
C01L H01M 0.9600 . ?
C01L H01N 0.9600 . ?
C00M N00C 1.385(8) . ?
C00M C00O 1.470(9) . ?
C01M H01O 0.9600 . ?
C01M H01P 0.9600 . ?
C01M H01Q 0.9600 . ?
C00N N00B 1.344(8) . ?
C00N H00N 0.9300 . ?
C2N Cl04 1.748(9) . ?
C2N Cl06 1.753(11) . ?
C2N Cl05 1.765(9) . ?
C2N H2N 0.9800 . ?
C1O Cl1 1.753(11) . ?
C1O Cl02 1.758(11) . ?
C1O Cl03 1.765(10) . ?
C1O H1O 0.9800 . ?
C01P H01R 0.9600 . ?
C01P H01S 0.9600 . ?
C01P H01T 0.9600 . ?
C00Q C00R 1.387(9) . ?
C00Q H00Q 0.9300 . ?
C01Q H01U 0.9600 . ?
C01Q H01V 0.9600 . ?
C01Q H01W 0.9600 . ?
C00R N00E 1.355(8) . ?
C00S H00S 0.9300 . ?
C00T N00C 1.366(8) . ?
C00T H00T 0.9300 . ?
C00U H00U 0.9300 . ?
C00V N00D 1.333(8) . ?
C00V H00V 0.9300 . ?
C00W N00D 1.371(9) . ?
C00W C00Y 1.452(9) . ?
Ir01 N00D 2.051(5) . ?
Ir01 N00B 2.057(5) . ?
Ir01 N00C 2.177(5) . ?
Ir01 N00E 2.181(5) . ?
